data_4333374
loop_
_publ_author_name
'Seidel, Wolfram W.'
'Meel, Matthias J.'
'Radius, Udo'
'Schaffrath, Markus'
'Pape, Tania'

_publ_section_title
;
 On the Prospects of Polynuclear Complexes with Acetylenedithiolate
 Bridging Units
;
_journal_issue 23
_journal_name_full 'Inorganic Chemistry'
_journal_page_first 9616
_journal_page_last 9629
_journal_paper_doi 10.1021/ic7008286
_journal_volume 46
_journal_year 2007
_chemical_formula_sum 'C27 H39 B K Mo N7 O2 S2'
_chemical_formula_weight 703.62
_chemical_name_systematic
; 
 ? 
;
_space_group_IT_number 82
_symmetry_cell_setting tetragonal
_symmetry_space_group_name_Hall 'I -4'
_symmetry_space_group_name_H-M 'I -4'
_atom_sites_solution_hydrogens geom
_atom_sites_solution_primary direct
_atom_sites_solution_secondary difmap
_audit_creation_method SHELXL-97
_cell_angle_alpha 90.00
_cell_angle_beta 90.00
_cell_angle_gamma 90.00
_cell_formula_units_Z 8
_cell_length_a 28.9380(5)
_cell_length_b 28.9380(5)
_cell_length_c 8.2392(2)
_cell_measurement_reflns_used 900
_cell_measurement_temperature 100(2)
_cell_measurement_theta_max 70
_cell_measurement_theta_min 1
_cell_volume 6899.6(2)
_computing_cell_refinement 'SAINT (Bruker AXS, 2000)'
_computing_data_collection 'SMART (Bruker AXS, 2000)'
_computing_data_reduction 'SAINT,SADABS (Bruker AXS, 2000)'
_computing_molecular_graphics
;
ORTEP3,L.J. Farrugia, J. Appl. Cryst. (1997) 30, 565
;
_computing_structure_refinement 'SHELXL-97 (Sheldrick, 1997)'
_computing_structure_solution 'SHELXS-97 (Sheldrick, 1990)'
_diffrn_ambient_temperature 100(2)
_diffrn_detector_area_resol_mean 80
_diffrn_measured_fraction_theta_full 0.918
_diffrn_measured_fraction_theta_max 0.918
_diffrn_measurement_device_type 'CCD area detector'
_diffrn_measurement_method 'Omega and Phi scans'
_diffrn_radiation_monochromator 'goebel mirror'
_diffrn_radiation_source 'rotating anode'
_diffrn_radiation_type CuK\a
_diffrn_radiation_wavelength 1.54178
_diffrn_reflns_av_R_equivalents 0.0651
_diffrn_reflns_av_sigmaI/netI 0.0898
_diffrn_reflns_limit_h_max 35
_diffrn_reflns_limit_h_min -34
_diffrn_reflns_limit_k_max 34
_diffrn_reflns_limit_k_min -35
_diffrn_reflns_limit_l_max 10
_diffrn_reflns_limit_l_min -10
_diffrn_reflns_number 20133
_diffrn_reflns_theta_full 70.07
_diffrn_reflns_theta_max 70.07
_diffrn_reflns_theta_min 2.16
_exptl_absorpt_coefficient_mu 5.595
_exptl_absorpt_correction_T_max 0.8072
_exptl_absorpt_correction_T_min 0.2379
_exptl_absorpt_correction_type multi-scan
_exptl_absorpt_process_details
; 
 Corrections were done with the SADABS program, utilizing the none merged
 raw data obtained from the integration process. Integration and final cell
 refinement were done with SAINT.

 SADABS reports  Maximum and minimum 
 effective transmission:  1.000000  0.719151

;
_exptl_crystal_colour 'green brown'
_exptl_crystal_density_diffrn 1.355
_exptl_crystal_density_method 'not measured'
_exptl_crystal_description 'transparent needles'
_exptl_crystal_F_000 2912
_exptl_crystal_size_max 0.36
_exptl_crystal_size_mid 0.04
_exptl_crystal_size_min 0.04
_refine_diff_density_max 1.036
_refine_diff_density_min -0.556
_refine_diff_density_rms 0.098
_refine_ls_abs_structure_details 'Flack H D (1983), Acta Cryst. A39, 876-881'
_refine_ls_abs_structure_Flack 0.027(16)
_refine_ls_extinction_method none
_refine_ls_goodness_of_fit_ref 0.965
_refine_ls_hydrogen_treatment noref
_refine_ls_matrix_type full
_refine_ls_number_parameters 350
_refine_ls_number_reflns 5826
_refine_ls_number_restraints 0
_refine_ls_restrained_S_all 0.965
_refine_ls_R_factor_all 0.0631
_refine_ls_R_factor_gt 0.0499
_refine_ls_shift/su_max 0.001
_refine_ls_shift/su_mean 0.000
_refine_ls_structure_factor_coef Fsqd
_refine_ls_weighting_details 'calc w=1/[\s^2^(Fo^2^)+(0.0621P)^2^+0.0000P] where P=(Fo^2^+2Fc^2^)/3'
_refine_ls_weighting_scheme calc
_refine_ls_wR_factor_gt 0.1188
_refine_ls_wR_factor_ref 0.1223
_reflns_number_gt 4594
_reflns_number_total 5826
_reflns_threshold_expression >2sigma(I)
_cod_data_source_file ic7008286sup5.cif
_cod_data_source_block sad
_cod_original_sg_symbol_H-M I-4
_cod_database_code 4333374

loop_
_symmetry_equiv_pos_as_xyz
'x, y, z'
'-x, -y, z'
'y, -x, -z'
'-y, x, -z'
'x+1/2, y+1/2, z+1/2'
'-x+1/2, -y+1/2, z+1/2'
'y+1/2, -x+1/2, -z+1/2'
'-y+1/2, x+1/2, -z+1/2'

loop_
_atom_site_label
_atom_site_type_symbol
_atom_site_fract_x
_atom_site_fract_y
_atom_site_fract_z
_atom_site_U_iso_or_equiv
_atom_site_adp_type
_atom_site_occupancy
_atom_site_symmetry_multiplicity
_atom_site_calc_flag
_atom_site_refinement_flags
Mo1 Mo 0.710791(19) 0.915356(18) 0.10872(6) 0.02617(13) Uani 1 1 d .
S1 S 0.60861(8) 0.93558(8) 0.3429(3) 0.0525(6) Uani 1 1 d .
S2 S 0.63053(7) 0.81945(6) 0.1156(3) 0.0490(5) Uani 1 1 d .
C1 C 0.6482(3) 0.9104(3) 0.2252(9) 0.0366(18) Uani 1 1 d .
C2 C 0.6536(2) 0.8716(2) 0.1474(9) 0.0322(17) Uani 1 1 d .
C3 C 0.7073(2) 0.8708(2) -0.0687(9) 0.0304(16) Uani 1 1 d .
O3 O 0.70458(18) 0.84378(17) -0.1730(6) 0.0386(12) Uani 1 1 d .
C4 C 0.7455(3) 0.8650(2) 0.2432(9) 0.0327(17) Uani 1 1 d .
N1 N 0.7641(2) 0.8356(2) 0.3138(7) 0.0353(14) Uani 1 1 d .
B1 B 0.7532(3) 1.0212(3) 0.0564(11) 0.034(2) Uani 1 1 d .
H1 H 0.7656 1.0531 0.0411 0.041 Uiso 1 1 calc R
N2 N 0.7798(2) 0.9396(2) 0.0028(7) 0.0335(14) Uani 1 1 d .
N3 N 0.7870(2) 0.9860(2) -0.0181(8) 0.0358(15) Uani 1 1 d .
N4 N 0.7299(2) 0.9705(2) 0.2898(7) 0.0310(14) Uani 1 1 d .
N5 N 0.7488(2) 1.0110(2) 0.2358(8) 0.0330(14) Uani 1 1 d .
N6 N 0.6841(2) 0.97487(18) -0.0313(7) 0.0274(13) Uani 1 1 d .
N7 N 0.7066(2) 1.0169(2) -0.0296(7) 0.0308(14) Uani 1 1 d .
C5 C 0.7833(2) 0.7967(2) 0.4058(9) 0.0373(17) Uani 1 1 d .
C6 C 0.8236(3) 0.7773(3) 0.3136(9) 0.044(2) Uani 1 1 d .
H6A H 0.8143 0.7708 0.2016 0.066 Uiso 1 1 calc R
H6B H 0.8340 0.7486 0.3654 0.066 Uiso 1 1 calc R
H6C H 0.8490 0.7998 0.3136 0.066 Uiso 1 1 calc R
C7 C 0.7454(3) 0.7610(3) 0.4270(11) 0.053(2) Uani 1 1 d .
H7A H 0.7174 0.7762 0.4682 0.080 Uiso 1 1 calc R
H7B H 0.7555 0.7374 0.5044 0.080 Uiso 1 1 calc R
H7C H 0.7386 0.7465 0.3222 0.080 Uiso 1 1 calc R
C8 C 0.7989(3) 0.8164(3) 0.5694(8) 0.044(2) Uani 1 1 d .
H8A H 0.8213 0.8412 0.5512 0.067 Uiso 1 1 calc R
H8B H 0.8132 0.7919 0.6341 0.067 Uiso 1 1 calc R
H8C H 0.7720 0.8287 0.6275 0.067 Uiso 1 1 calc R
C9 C 0.8230(3) 0.8664(3) -0.0506(9) 0.0422(19) Uani 1 1 d .
H9A H 0.8360 0.8580 0.0551 0.063 Uiso 1 1 calc R
H9B H 0.8444 0.8572 -0.1369 0.063 Uiso 1 1 calc R
H9C H 0.7934 0.8507 -0.0657 0.063 Uiso 1 1 calc R
C10 C 0.8159(3) 0.9168(3) -0.0570(9) 0.0395(19) Uani 1 1 d .
C11 C 0.8469(3) 0.9491(3) -0.1178(14) 0.060(3) Uani 1 1 d .
H11 H 0.8760 0.9428 -0.1667 0.072 Uiso 1 1 calc R
C12 C 0.8269(3) 0.9931(3) -0.0928(12) 0.047(2) Uani 1 1 d .
C13 C 0.8460(3) 1.0395(3) -0.1349(15) 0.075(3) Uani 1 1 d .
H13A H 0.8226 1.0575 -0.1927 0.112 Uiso 1 1 calc R
H13B H 0.8733 1.0357 -0.2042 0.112 Uiso 1 1 calc R
H13C H 0.8548 1.0557 -0.0352 0.112 Uiso 1 1 calc R
C14 C 0.7186(3) 0.9316(3) 0.5553(9) 0.051(2) Uani 1 1 d .
H14A H 0.6886 0.9201 0.5178 0.077 Uiso 1 1 calc R
H14B H 0.7160 0.9416 0.6687 0.077 Uiso 1 1 calc R
H14C H 0.7416 0.9070 0.5469 0.077 Uiso 1 1 calc R
C15 C 0.7328(3) 0.9710(3) 0.4541(9) 0.0325(17) Uani 1 1 d .
C16 C 0.7523(3) 1.0119(3) 0.5033(9) 0.0396(19) Uani 1 1 d .
H16 H 0.7572 1.0215 0.6122 0.048 Uiso 1 1 calc R
C17 C 0.7635(3) 1.0363(2) 0.3658(10) 0.0405(19) Uani 1 1 d .
C18 C 0.7871(3) 1.0822(2) 0.3442(10) 0.047(2) Uani 1 1 d .
H18A H 0.7940 1.0955 0.4508 0.070 Uiso 1 1 calc R
H18B H 0.7667 1.1032 0.2841 0.070 Uiso 1 1 calc R
H18C H 0.8159 1.0779 0.2836 0.070 Uiso 1 1 calc R
C19 C 0.6130(3) 0.9421(3) -0.1567(9) 0.0419(19) Uani 1 1 d .
H19A H 0.6301 0.9143 -0.1876 0.063 Uiso 1 1 calc R
H19B H 0.5922 0.9511 -0.2455 0.063 Uiso 1 1 calc R
H19C H 0.5947 0.9358 -0.0589 0.063 Uiso 1 1 calc R
C20 C 0.6458(2) 0.9802(2) -0.1239(9) 0.0324(15) Uani 1 1 d .
C21 C 0.6436(3) 1.0266(3) -0.1749(10) 0.0407(19) Uani 1 1 d .
H21 H 0.6200 1.0401 -0.2395 0.049 Uiso 1 1 calc R
C22 C 0.6817(3) 1.0485(2) -0.1145(11) 0.0384(16) Uani 1 1 d .
C23 C 0.6959(3) 1.0977(2) -0.1304(12) 0.053(2) Uani 1 1 d .
H23A H 0.6873 1.1146 -0.0318 0.080 Uiso 1 1 calc R
H23B H 0.6803 1.1116 -0.2241 0.080 Uiso 1 1 calc R
H23C H 0.7294 1.0994 -0.1459 0.080 Uiso 1 1 calc R
K1 K 0.64154(7) 1.03491(6) 0.2539(2) 0.0496(5) Uani 1 1 d .
C24 C 0.8731(7) 0.9810(6) 0.385(3) 0.185(4) Uiso 1 1 d .
H24A H 0.8581 1.0035 0.4589 0.222 Uiso 1 1 calc R
H24B H 0.8770 0.9946 0.2761 0.222 Uiso 1 1 calc R
C25 C 0.8515(7) 0.9408(7) 0.382(3) 0.185(4) Uiso 1 1 d .
H25A H 0.8311 0.9399 0.2857 0.222 Uiso 1 1 calc R
H25B H 0.8318 0.9382 0.4797 0.222 Uiso 1 1 calc R
C26 C 0.9185(7) 0.9618(7) 0.455(3) 0.185(4) Uiso 1 1 d .
H26A H 0.9447 0.9712 0.3849 0.222 Uiso 1 1 calc R
H26B H 0.9237 0.9745 0.5648 0.222 Uiso 1 1 calc R
C27 C 0.9163(7) 0.9213(8) 0.461(3) 0.185(4) Uiso 1 1 d .
H27A H 0.9130 0.9120 0.5757 0.222 Uiso 1 1 calc R
H27B H 0.9459 0.9084 0.4208 0.222 Uiso 1 1 calc R
O10 O 0.8821(5) 0.9023(5) 0.3762(19) 0.185(4) Uiso 1 1 d .

loop_
_atom_site_aniso_label
_atom_site_aniso_U_11
_atom_site_aniso_U_22
_atom_site_aniso_U_33
_atom_site_aniso_U_23
_atom_site_aniso_U_13
_atom_site_aniso_U_12
Mo1 0.0325(3) 0.0232(3) 0.02278(19) 0.0002(3) -0.0008(3) 0.0022(3)
S1 0.0512(12) 0.0440(12) 0.0623(14) -0.0140(11) 0.0222(11) -0.0064(10)
S2 0.0518(11) 0.0374(10) 0.0577(11) -0.0132(12) 0.0138(13) -0.0144(9)
C1 0.051(5) 0.031(4) 0.028(3) 0.002(3) -0.001(4) 0.002(4)
C2 0.025(3) 0.034(4) 0.038(4) 0.019(3) -0.003(3) 0.002(3)
C3 0.038(4) 0.021(3) 0.032(4) 0.007(3) -0.008(3) 0.005(3)
O3 0.049(3) 0.033(3) 0.033(2) -0.007(3) -0.002(3) 0.001(2)
C4 0.041(4) 0.027(4) 0.031(4) -0.007(3) 0.005(4) 0.007(3)
N1 0.039(4) 0.032(3) 0.035(3) -0.001(3) 0.004(3) 0.011(3)
B1 0.031(4) 0.024(4) 0.048(5) 0.001(4) 0.005(4) -0.005(3)
N2 0.032(3) 0.033(3) 0.036(3) -0.002(3) -0.002(3) 0.004(3)
N3 0.027(3) 0.041(4) 0.039(3) 0.002(3) 0.004(3) -0.001(3)
N4 0.039(4) 0.023(3) 0.031(3) -0.013(3) -0.005(3) 0.002(3)
N5 0.031(3) 0.030(3) 0.038(3) -0.003(3) -0.004(3) 0.000(3)
N6 0.039(3) 0.019(3) 0.024(3) -0.001(2) -0.003(3) 0.004(3)
N7 0.041(4) 0.024(3) 0.027(3) 0.004(3) -0.001(3) 0.001(3)
C5 0.042(4) 0.040(4) 0.029(4) 0.002(4) -0.005(4) 0.021(3)
C6 0.058(5) 0.043(5) 0.030(4) -0.002(4) -0.002(4) 0.024(4)
C7 0.068(6) 0.038(4) 0.053(6) 0.003(4) 0.005(5) 0.003(4)
C8 0.048(5) 0.059(5) 0.027(4) 0.001(4) 0.001(4) 0.022(4)
C9 0.037(4) 0.053(5) 0.037(4) -0.012(4) 0.004(4) 0.010(4)
C10 0.029(4) 0.057(5) 0.032(4) 0.002(4) -0.003(3) 0.011(4)
C11 0.031(4) 0.074(6) 0.074(6) 0.026(7) 0.017(6) 0.007(4)
C12 0.038(4) 0.051(5) 0.052(5) 0.005(5) 0.006(5) -0.008(4)
C13 0.056(5) 0.059(6) 0.109(9) 0.004(7) 0.030(7) -0.005(5)
C14 0.077(6) 0.051(5) 0.026(3) -0.008(4) -0.008(5) 0.011(5)
C15 0.042(4) 0.033(4) 0.022(3) -0.001(3) 0.002(3) 0.001(3)
C16 0.058(5) 0.032(4) 0.029(4) -0.007(3) -0.008(4) 0.003(4)
C17 0.040(4) 0.030(4) 0.051(5) -0.013(4) -0.017(4) 0.005(3)
C18 0.049(5) 0.033(4) 0.059(5) -0.006(4) -0.008(4) -0.003(4)
C19 0.046(5) 0.040(4) 0.040(4) 0.002(4) -0.019(4) 0.006(4)
C20 0.037(4) 0.032(4) 0.028(3) -0.001(4) -0.003(4) 0.006(3)
C21 0.036(4) 0.041(4) 0.045(4) 0.015(4) -0.007(4) 0.009(4)
C22 0.046(4) 0.035(4) 0.035(3) 0.003(4) 0.007(4) 0.002(3)
C23 0.069(5) 0.030(4) 0.061(6) 0.012(5) -0.010(5) 0.000(4)
K1 0.0527(11) 0.0418(10) 0.0543(11) 0.0001(9) 0.0060(10) 0.0018(9)

loop_
_atom_type_symbol
_atom_type_description
_atom_type_scat_dispersion_real
_atom_type_scat_dispersion_imag
_atom_type_scat_source
C C 0.0181 0.0091 'International Tables Vol C Tables 4.2.6.8 and 6.1.1.4'
H H 0.0000 0.0000 'International Tables Vol C Tables 4.2.6.8 and 6.1.1.4'
B B 0.0090 0.0039 'International Tables Vol C Tables 4.2.6.8 and 6.1.1.4'
N N 0.0311 0.0180 'International Tables Vol C Tables 4.2.6.8 and 6.1.1.4'
O O 0.0492 0.0322 'International Tables Vol C Tables 4.2.6.8 and 6.1.1.4'
S S 0.3331 0.5567 'International Tables Vol C Tables 4.2.6.8 and 6.1.1.4'
K K 0.3868 1.0657 'International Tables Vol C Tables 4.2.6.8 and 6.1.1.4'
Mo Mo -0.0483 2.7339 'International Tables Vol C Tables 4.2.6.8 and 6.1.1.4'

loop_
_geom_angle_atom_site_label_1
_geom_angle_atom_site_label_2
_geom_angle_atom_site_label_3
_geom_angle
_geom_angle_site_symmetry_1
_geom_angle_site_symmetry_3
C3 Mo1 C1 104.9(3) . .
C3 Mo1 C4 87.8(3) . .
C1 Mo1 C4 97.3(3) . .
C3 Mo1 C2 71.0(3) . .
C1 Mo1 C2 36.4(3) . .
C4 Mo1 C2 83.0(3) . .
C3 Mo1 N6 96.0(2) . .
C1 Mo1 N6 89.4(3) . .
C4 Mo1 N6 171.1(3) . .
C2 Mo1 N6 105.8(2) . .
C3 Mo1 N4 167.5(3) . .
C1 Mo1 N4 87.5(3) . .
C4 Mo1 N4 91.4(3) . .
C2 Mo1 N4 121.2(3) . .
N6 Mo1 N4 83.1(2) . .
C3 Mo1 N2 87.8(3) . .
C1 Mo1 N2 165.6(3) . .
C4 Mo1 N2 89.8(3) . .
C2 Mo1 N2 157.8(2) . .
N6 Mo1 N2 82.4(2) . .
N4 Mo1 N2 79.7(2) . .
C1 S1 K1 93.3(3) . .
C1 S1 K1 90.4(3) . 7_465
K1 S1 K1 142.32(10) . 7_465
C2 S2 K1 88.6(2) . 7_465
C2 C1 S1 138.3(7) . .
C2 C1 Mo1 74.0(5) . .
S1 C1 Mo1 147.7(5) . .
C1 C2 S2 143.8(6) . .
C1 C2 Mo1 69.6(5) . .
S2 C2 Mo1 146.4(4) . .
O3 C3 Mo1 178.8(7) . .
N1 C4 Mo1 177.2(6) . .
C4 N1 C5 174.7(8) . .
N5 B1 N7 111.3(6) . .
N5 B1 N3 108.3(6) . .
N7 B1 N3 108.8(6) . .
C10 N2 N3 108.8(6) . .
C10 N2 Mo1 132.3(5) . .
N3 N2 Mo1 118.7(4) . .
C12 N3 N2 110.1(6) . .
C12 N3 B1 129.5(7) . .
N2 N3 B1 120.2(6) . .
C15 N4 N5 106.8(6) . .
C15 N4 Mo1 133.2(6) . .
N5 N4 Mo1 119.3(4) . .
C15 N4 K1 97.8(5) . .
N5 N4 K1 77.8(4) . .
Mo1 N4 K1 99.0(2) . .
C17 N5 N4 109.2(6) . .
C17 N5 B1 129.5(7) . .
N4 N5 B1 121.2(6) . .
C17 N5 K1 98.6(4) . .
N4 N5 K1 77.3(4) . .
B1 N5 K1 94.9(4) . .
C20 N6 N7 106.9(5) . .
C20 N6 Mo1 132.0(5) . .
N7 N6 Mo1 121.1(4) . .
C20 N6 K1 92.1(4) . .
N7 N6 K1 72.1(3) . .
Mo1 N6 K1 100.12(19) . .
C22 N7 N6 109.7(6) . .
C22 N7 B1 130.8(6) . .
N6 N7 B1 119.5(6) . .
C22 N7 K1 87.2(4) . .
N6 N7 K1 82.3(4) . .
B1 N7 K1 100.2(4) . .
N1 C5 C6 108.7(6) . .
N1 C5 C7 107.9(6) . .
C6 C5 C7 111.5(7) . .
N1 C5 C8 106.2(6) . .
C6 C5 C8 110.9(6) . .
C7 C5 C8 111.4(7) . .
N2 C10 C11 107.8(8) . .
N2 C10 C9 126.1(7) . .
C11 C10 C9 126.0(8) . .
C10 C11 C12 106.8(7) . .
N3 C12 C11 106.5(7) . .
N3 C12 C13 124.9(8) . .
C11 C12 C13 128.6(8) . .
N4 C15 C16 109.3(7) . .
N4 C15 C14 122.6(7) . .
C16 C15 C14 128.0(7) . .
C15 C16 C17 107.3(7) . .
N5 C17 C16 107.3(6) . .
N5 C17 C18 121.5(7) . .
C16 C17 C18 131.3(7) . .
N6 C20 C21 108.3(6) . .
N6 C20 C19 122.9(6) . .
C21 C20 C19 128.7(7) . .
N6 C20 K1 65.1(4) . .
C21 C20 K1 80.4(5) . .
C19 C20 K1 118.5(5) . .
C22 C21 C20 107.3(7) . .
N7 C22 C21 107.7(7) . .
N7 C22 C23 122.8(7) . .
C21 C22 C23 129.4(8) . .
N7 C22 K1 68.3(4) . .
C21 C22 K1 89.8(5) . .
C23 C22 K1 107.1(6) . .
N7 K1 S1 102.23(13) . .
N7 K1 N6 25.54(14) . .
S1 K1 N6 77.75(12) . .
N7 K1 S2 100.89(13) . 8_655
S1 K1 S2 146.39(9) . 8_655
N6 K1 S2 126.16(13) . 8_655
N7 K1 N4 58.24(16) . .
S1 K1 N4 71.51(12) . .
N6 K1 N4 55.60(15) . .
S2 K1 N4 101.17(12) 8_655 .
N7 K1 N5 47.47(16) . .
S1 K1 N5 96.24(12) . .
N6 K1 N5 57.82(16) . .
S2 K1 N5 81.88(12) 8_655 .
N4 K1 N5 24.84(15) . .
N7 K1 S1 110.80(13) . 8_655
S1 K1 S1 117.51(10) . 8_655
N6 K1 S1 116.92(12) . 8_655
S2 K1 S1 75.57(7) 8_655 8_655
N4 K1 S1 168.18(14) . 8_655
N5 K1 S1 144.69(13) . 8_655
N7 K1 C22 24.47(16) . .
S1 K1 C22 115.93(15) . .
N6 K1 C22 40.60(16) . .
S2 K1 C22 94.79(15) 8_655 .
N4 K1 C22 82.59(18) . .
N5 K1 C22 68.69(18) . .
S1 K1 C22 86.34(14) 8_655 .
N7 K1 C20 38.47(16) . .
S1 K1 C20 78.62(13) . .
N6 K1 C20 22.77(15) . .
S2 K1 C20 133.12(14) 8_655 .
N4 K1 C20 77.78(16) . .
N5 K1 C20 79.92(16) . .
S1 K1 C20 96.03(13) 8_655 .
C22 K1 C20 38.34(18) . .
C25 C24 C26 95.4(17) . .
C24 C25 O10 113.4(18) . .
C27 C26 C24 109(2) . .
C26 C27 O10 115(2) . .
C27 O10 C25 97.0(16) . .

loop_
_geom_bond_atom_site_label_1
_geom_bond_atom_site_label_2
_geom_bond_distance
_geom_bond_site_symmetry_2
Mo1 C3 1.952(7) .
Mo1 C1 2.056(8) .
Mo1 C4 2.088(7) .
Mo1 C2 2.108(7) .
Mo1 N6 2.212(5) .
Mo1 N4 2.253(6) .
Mo1 N2 2.291(6) .
S1 C1 1.668(8) .
S1 K1 3.116(3) .
S1 K1 3.188(3) 7_465
S2 C2 1.670(7) .
S2 K1 3.176(3) 7_465
C1 C2 1.303(10) .
C3 O3 1.165(8) .
C4 N1 1.162(9) .
N1 C5 1.468(9) .
B1 N5 1.513(11) .
B1 N7 1.529(10) .
B1 N3 1.540(10) .
N2 C10 1.329(9) .
N2 N3 1.369(8) .
N3 C12 1.323(9) .
N4 C15 1.356(9) .
N4 N5 1.369(8) .
N4 K1 3.179(6) .
N5 C17 1.366(9) .
N5 K1 3.185(6) .
N6 C20 1.353(9) .
N6 N7 1.380(8) .
N6 K1 3.171(6) .
N7 C22 1.358(9) .
N7 K1 3.045(6) .
C5 C6 1.501(10) .
C5 C7 1.518(11) .
C5 C8 1.531(10) .
C9 C10 1.472(10) .
C10 C11 1.390(11) .
C11 C12 1.414(12) .
C12 C13 1.493(11) .
C14 C15 1.472(11) .
C15 C16 1.371(10) .
C16 C17 1.374(11) .
C17 C18 1.505(10) .
C19 C20 1.481(10) .
C20 C21 1.408(9) .
C20 K1 3.494(8) .
C21 C22 1.364(11) .
C22 C23 1.490(10) .
C22 K1 3.274(9) .
K1 S2 3.176(3) 8_655
K1 S1 3.188(3) 8_655
C24 C25 1.32(2) .
C24 C26 1.54(2) .
C25 O10 1.42(2) .
C26 C27 1.18(2) .
C27 O10 1.33(2) .
